data_4504609
loop_
_publ_author_name
'Adams, Christopher J.'
'Angeloni, Alessandro'
'Orpen, A. Guy'
'Podesta, Thomas J.'
'Shore, Benjamin'

_publ_section_title
;
 Crystal Synthesis of Organic&#x2212;Inorganic Hybrid Salts Based on
 Tetrachloroplatinate and -palladate Salts of Organic Cations:&#x2009;
 Formation of Linear, Two-, and Three-Dimensional
 NH&#x00B7;&#x00B7;&#x00B7;Cl Hydrogen Bond Networks
;
_journal_issue 2
_journal_name_full 'Crystal Growth &amp; Design'
_journal_page_first 411
_journal_paper_doi 10.1021/cg050362o
_journal_volume 6
_journal_year 2006
_chemical_formula_sum 'C10 H22 Cl4 N2 Pd'
_chemical_formula_weight 418.50
_chemical_name_systematic
; 
 ? 
;
_space_group_IT_number 14
_symmetry_cell_setting monoclinic
_symmetry_space_group_name_Hall '-P 2ybc'
_symmetry_space_group_name_H-M 'P 1 21/c 1'
_atom_sites_solution_hydrogens geom
_atom_sites_solution_primary direct
_atom_sites_solution_secondary difmap
_audit_creation_method SHELXL-97
_cell_angle_alpha 90.00
_cell_angle_beta 101.147(2)
_cell_angle_gamma 90.00
_cell_formula_units_Z 2
_cell_length_a 10.2650(9)
_cell_length_b 7.5468(7)
_cell_length_c 9.9279(9)
_cell_measurement_reflns_used 106
_cell_measurement_temperature 173(2)
_cell_volume 754.58(12)
_computing_cell_refinement 'SMART (Siemens, 1995b)'
_computing_data_collection 'SMART (Siemens, 1995b)'
_computing_data_reduction 'SMART (Siemens, 1995b)'
_computing_molecular_graphics 'SMART (Siemens, 1995a)'
_computing_publication_material 'SMART (Siemens, 1995a)'
_computing_structure_refinement 'SHELXL-97 (Sheldrick, 1997)'
_computing_structure_solution 'SHELXS-97 (Sheldrick, 1990)'
_diffrn_ambient_temperature 173(2)
_diffrn_measured_fraction_theta_full 0.993
_diffrn_measured_fraction_theta_max 0.993
_diffrn_measurement_device_type 'Siemens SMART CCD diffractometer'
_diffrn_measurement_method '\w rotation with narrow frames'
_diffrn_radiation_monochromator graphite
_diffrn_radiation_source 'fine-focus sealed tube'
_diffrn_radiation_type MoK\a
_diffrn_radiation_wavelength 0.71073
_diffrn_reflns_av_R_equivalents 0.0206
_diffrn_reflns_av_sigmaI/netI 0.0276
_diffrn_reflns_limit_h_max 13
_diffrn_reflns_limit_h_min -11
_diffrn_reflns_limit_k_max 9
_diffrn_reflns_limit_k_min -8
_diffrn_reflns_limit_l_max 12
_diffrn_reflns_limit_l_min -12
_diffrn_reflns_number 4728
_diffrn_reflns_theta_full 27.50
_diffrn_reflns_theta_max 27.50
_diffrn_reflns_theta_min 2.02
_diffrn_standards_decay_% none
_exptl_absorpt_coefficient_mu 1.919
_exptl_absorpt_correction_T_max 0.646826
_exptl_absorpt_correction_T_min 0.487340
_exptl_absorpt_correction_type multi-scan
_exptl_crystal_colour brown
_exptl_crystal_density_diffrn 1.842
_exptl_crystal_density_method 'not measured'
_exptl_crystal_description block
_exptl_crystal_F_000 420
_exptl_crystal_size_max 0.4
_exptl_crystal_size_mid 0.4
_exptl_crystal_size_min 0.4
_refine_diff_density_max 0.467
_refine_diff_density_min -0.453
_refine_diff_density_rms 0.069
_refine_ls_extinction_coef 0.0196(7)
_refine_ls_extinction_expression Fc^*^=kFc[1+0.001xFc^2^\l^3^/sin(2\q)]^-1/4^
_refine_ls_extinction_method SHELXL
_refine_ls_goodness_of_fit_ref 0.951
_refine_ls_hydrogen_treatment constr
_refine_ls_matrix_type full
_refine_ls_number_parameters 80
_refine_ls_number_reflns 1736
_refine_ls_number_restraints 0
_refine_ls_restrained_S_all 0.951
_refine_ls_R_factor_all 0.0199
_refine_ls_R_factor_gt 0.0178
_refine_ls_shift/su_max 0.001
_refine_ls_shift/su_mean 0.000
_refine_ls_structure_factor_coef Fsqd
_refine_ls_weighting_details 'calc w=1/[\s^2^(Fo^2^)+(0.0207P)^2^+0.0000P] where P=(Fo^2^+2Fc^2^)/3'
_refine_ls_weighting_scheme calc
_refine_ls_wR_factor_gt 0.0425
_refine_ls_wR_factor_ref 0.0428
_reflns_number_gt 1522
_reflns_number_total 1736
_reflns_threshold_expression >2sigma(I)
_cod_data_source_file cg050362osi20050725_015150.cif
_cod_data_source_block 14b
_cod_original_sg_symbol_H-M P2(1)/c
_cod_database_code 4504609

loop_
_symmetry_equiv_pos_as_xyz
'x, y, z'
'-x, y+1/2, -z+1/2'
'-x, -y, -z'
'x, -y-1/2, z-1/2'

loop_
_atom_site_label
_atom_site_type_symbol
_atom_site_fract_x
_atom_site_fract_y
_atom_site_fract_z
_atom_site_U_iso_or_equiv
_atom_site_adp_type
_atom_site_occupancy
_atom_site_symmetry_multiplicity
_atom_site_calc_flag
_atom_site_refinement_flags
Pd1 Pd 0.0000 -1.0000 0.0000 0.01548(8) Uani 1 2 d S
Cl1 Cl 0.02160(4) -0.83911(6) -0.19266(5) 0.02102(12) Uani 1 1 d .
Cl2 Cl -0.22817(4) -0.98161(6) -0.06375(5) 0.02221(11) Uani 1 1 d .
N1 N 0.21926(15) -1.0698(2) -0.33104(16) 0.0204(4) Uani 1 1 d .
H10A H 0.1535 -1.0406 -0.2870 0.025 Uiso 1 1 calc R
H10B H 0.2196 -1.1884 -0.3400 0.025 Uiso 1 1 calc R
C3 C 0.44307(18) -0.9729(2) -0.46320(19) 0.0179(4) Uani 1 1 d .
H3A H 0.4456 -0.8439 -0.4513 0.021 Uiso 1 1 calc R
C1 C 0.3478(2) -1.0115(3) -0.2484(2) 0.0242(4) Uani 1 1 d .
H1A H 0.3619 -1.0682 -0.1591 0.029 Uiso 1 1 calc R
H1B H 0.3463 -0.8844 -0.2346 0.029 Uiso 1 1 calc R
C5 C 0.19336(19) -0.9862(3) -0.4706(2) 0.0239(4) Uani 1 1 d .
H5A H 0.1835 -0.8592 -0.4615 0.029 Uiso 1 1 calc R
H5B H 0.1111 -1.0323 -0.5238 0.029 Uiso 1 1 calc R
C4 C 0.30658(19) -1.0239(3) -0.5455(2) 0.0217(4) Uani 1 1 d .
H4A H 0.2908 -0.9592 -0.6316 0.026 Uiso 1 1 calc R
H4B H 0.3067 -1.1493 -0.5671 0.026 Uiso 1 1 calc R
C2 C 0.46065(19) -1.0592(3) -0.3206(2) 0.0222(4) Uani 1 1 d .
H2A H 0.4644 -1.1869 -0.3303 0.027 Uiso 1 1 calc R
H2B H 0.5441 -1.0205 -0.2650 0.027 Uiso 1 1 calc R

loop_
_atom_site_aniso_label
_atom_site_aniso_U_11
_atom_site_aniso_U_22
_atom_site_aniso_U_33
_atom_site_aniso_U_23
_atom_site_aniso_U_13
_atom_site_aniso_U_12
Pd1 0.01390(11) 0.01630(11) 0.01692(12) 0.00018(8) 0.00465(8) 0.00171(8)
Cl1 0.0210(2) 0.0227(2) 0.0213(2) 0.00328(18) 0.00887(18) 0.00479(18)
Cl2 0.0154(2) 0.0261(3) 0.0252(3) 0.00398(19) 0.00423(19) 0.00170(18)
N1 0.0165(8) 0.0196(8) 0.0281(9) -0.0013(7) 0.0117(7) -0.0008(6)
C3 0.0140(9) 0.0198(10) 0.0214(10) -0.0003(7) 0.0075(8) -0.0002(7)
C1 0.0229(10) 0.0326(11) 0.0195(10) -0.0036(9) 0.0099(8) -0.0078(9)
C5 0.0140(9) 0.0303(11) 0.0283(11) 0.0038(9) 0.0064(8) 0.0024(8)
C4 0.0144(9) 0.0301(11) 0.0214(10) 0.0018(8) 0.0057(8) 0.0003(8)
C2 0.0139(10) 0.0329(11) 0.0205(10) 0.0008(8) 0.0052(8) -0.0018(8)

loop_
_atom_type_symbol
_atom_type_description
_atom_type_scat_dispersion_real
_atom_type_scat_dispersion_imag
_atom_type_scat_source
C C 0.0033 0.0016 'International Tables Vol C Tables 4.2.6.8 and 6.1.1.4'
H H 0.0000 0.0000 'International Tables Vol C Tables 4.2.6.8 and 6.1.1.4'
N N 0.0061 0.0033 'International Tables Vol C Tables 4.2.6.8 and 6.1.1.4'
Cl Cl 0.1484 0.1585 'International Tables Vol C Tables 4.2.6.8 and 6.1.1.4'
Pd Pd -0.9988 1.0072 'International Tables Vol C Tables 4.2.6.8 and 6.1.1.4'

loop_
_geom_angle_atom_site_label_1
_geom_angle_atom_site_label_2
_geom_angle_atom_site_label_3
_geom_angle
_geom_angle_site_symmetry_1
_geom_angle_site_symmetry_3
Cl2 Pd1 Cl2 180.0 . 3_535
Cl2 Pd1 Cl1 90.223(16) . 3_535
Cl2 Pd1 Cl1 89.778(16) 3_535 3_535
Cl2 Pd1 Cl1 89.777(16) . .
Cl2 Pd1 Cl1 90.222(16) 3_535 .
Cl1 Pd1 Cl1 180.0 3_535 .
C1 N1 C5 111.56(15) . .
C4 C3 C2 108.55(15) . .
C4 C3 C3 112.24(19) . 3_634
C2 C3 C3 110.96(19) . 3_634
N1 C1 C2 110.34(16) . .
N1 C5 C4 110.95(16) . .
C5 C4 C3 113.50(16) . .
C1 C2 C3 111.73(16) . .

loop_
_geom_bond_atom_site_label_1
_geom_bond_atom_site_label_2
_geom_bond_distance
_geom_bond_site_symmetry_2
Pd1 Cl2 2.3092(5) .
Pd1 Cl2 2.3092(5) 3_535
Pd1 Cl1 2.3122(5) 3_535
Pd1 Cl1 2.3122(5) .
N1 C1 1.480(2) .
N1 C5 1.498(3) .
C3 C4 1.529(3) .
C3 C2 1.537(3) .
C3 C3 1.548(3) 3_634
C1 C2 1.519(3) .
C5 C4 1.523(2) .
